data_2200437
loop_
_publ_author_name
'Fontaine, Fr\'ed\'eric-Georges'

_publ_section_title
;
 <i>cis</i>-Bis(2,2-bipyridine)dichloronickel(II) methanol solvate
;
_journal_issue 7
_journal_name_full 'Acta Crystallographica Section E'
_journal_page_first m270
_journal_page_last m271
_journal_paper_doi 10.1107/S1600536801007838
_journal_volume 57
_journal_year 2001
_chemical_formula_iupac '[Ni Cl2 (C10 H8 N2)2], C1 H4 O1'
_chemical_formula_moiety 'C20 H16 Cl2 N4 Ni1, C1 H4 O1'
_chemical_formula_sum 'C21 H20 Cl2 N4 Ni O'
_chemical_formula_weight 474.020
_chemical_name_systematic
;
cis-Bis(2,2-bipyridine)dichloronickel(II) methanol solvate
;
_space_group_IT_number 61
_symmetry_cell_setting orthorhombic
_symmetry_space_group_name_Hall '-P 2ac 2ab'
_symmetry_space_group_name_H-M 'P b c a'
_audit_creation_method 'SHELXL96 (Sheldrick, 1996)'
_cell_angle_alpha 90.00
_cell_angle_beta 90.00
_cell_angle_gamma 90.00
_cell_formula_units_Z 8
_cell_length_a 10.455(3)
_cell_length_b 13.830(4)
_cell_length_c 28.548(10)
_cell_measurement_reflns_used 25
_cell_measurement_temperature 293(2)
_cell_measurement_theta_max 23.00
_cell_measurement_theta_min 20.00
_cell_volume 4128(2)
_computing_cell_refinement 'CAD-4 Software'
_computing_data_collection 'CAD-4 Software (Enraf-Nonius, 1989)'
_computing_data_reduction 'NRC-2 and NRC-2A (Ahmed et al., 1973)'
_computing_molecular_graphics 'SHELXTL (Bruker, 1997)'
_computing_publication_material SHELXL96
_computing_structure_refinement 'SHELXL96 (Sheldrick, 1996)'
_computing_structure_solution 'SHELXS97 (Sheldrick, 1997)'
_diffrn_ambient_temperature 293(2)
_diffrn_measured_fraction_theta_full .998
_diffrn_measured_fraction_theta_max .998
_diffrn_measurement_device_type 'Nonius CAD-4'
_diffrn_measurement_method \w/2\q
_diffrn_radiation_monochromator graphite
_diffrn_radiation_source 'normal-focus xray tube'
_diffrn_radiation_type CuK\a
_diffrn_radiation_wavelength 1.54056
_diffrn_reflns_av_R_equivalents .073
_diffrn_reflns_av_sigmaI/netI .089
_diffrn_reflns_limit_h_max 12
_diffrn_reflns_limit_h_min 0
_diffrn_reflns_limit_k_max 16
_diffrn_reflns_limit_k_min 0
_diffrn_reflns_limit_l_max 34
_diffrn_reflns_limit_l_min 0
_diffrn_reflns_number 22288
_diffrn_reflns_theta_full 69.87
_diffrn_reflns_theta_max 69.87
_diffrn_reflns_theta_min 3.09
_diffrn_standards_decay_% 'no decay, variation 0.0'
_diffrn_standards_interval_time 60
_diffrn_standards_number 5
_exptl_absorpt_coefficient_mu 3.903
_exptl_absorpt_correction_T_max .593
_exptl_absorpt_correction_T_min .432
_exptl_absorpt_correction_type integration
_exptl_absorpt_process_details '(ABSORP in NRCVAX; Gabe et al., 1989)'
_exptl_crystal_colour 'dark green'
_exptl_crystal_density_diffrn 1.526
_exptl_crystal_density_meas ?
_exptl_crystal_density_method none
_exptl_crystal_description block
_exptl_crystal_F_000 1952.0
_exptl_crystal_size_max .23
_exptl_crystal_size_mid .23
_exptl_crystal_size_min .16
_refine_diff_density_max .31
_refine_diff_density_min -.65
_refine_ls_extinction_coef .00066(5)
_refine_ls_extinction_method 'SHELXL96 (Sheldrick, 1996)'
_refine_ls_goodness_of_fit_all .79
_refine_ls_goodness_of_fit_ref 1.01
_refine_ls_hydrogen_treatment constr
_refine_ls_matrix_type full
_refine_ls_number_parameters 265
_refine_ls_number_reflns 3908
_refine_ls_number_restraints 0
_refine_ls_restrained_S_all .79
_refine_ls_restrained_S_obs 1.01
_refine_ls_R_factor_all .088
_refine_ls_R_factor_gt .047
_refine_ls_shift/su_max .001
_refine_ls_shift/su_mean <0.001
_refine_ls_structure_factor_coef Fsqd
_refine_ls_weighting_details 'w = 1/[\s^2^(Fo^2^)+(0.04P)^2^] where P = (Fo^2^+2Fc^2^)/3'
_refine_ls_weighting_scheme calc
_refine_ls_wR_factor_all .112
_refine_ls_wR_factor_ref .101
_reflns_number_gt 2054
_reflns_number_total 3908
_reflns_threshold_expression I>2\s(I)
_cod_data_source_file ci6029.cif
_cod_data_source_block I
_cod_depositor_comments
;
The following automatic conversions were performed:
'_symmetry_cell_setting' value 'Orthorhombic' changed to 'orthorhombic'
according to '/home/saulius/struct/CIF-dictionaries/cif_core.dic'
dictionary named 'cif_core.dic' version 2.4.1 from 2010-06-29.

Automatic conversion script
Id: cif_fix_enum 1527 2010-12-29 10:47:43Z saulius 

The following automatic conversions were performed:

'_symmetry_cell_setting' value 'Orthorhombic' changed to
'orthorhombic' according to
/home/saulius/struct/CIF-dictionaries/cif_core.dic dictionary named
'cif_core.dic' version 2.4.1 from 2010-06-29.

Automatic conversion script
Id: cif_fix_values 1715 2011-07-08 13:25:40Z adriana 

The following automatic conversions were performed:

'_exptl_crystal_density_meas' value 'not measured' was changed to '?'
- the value is perceived as not measured.

Automatic conversion script
Id: cif_fix_values 3008 2015-01-20 13:52:24Z robertas 
;
_cod_database_code 2200437
_cod_database_fobs_code 2200437

loop_
_symmetry_equiv_pos_as_xyz
'x, y, z'
'-x+1/2, y+1/2, z'
'x, -y+1/2, z+1/2'
'-x+1/2, -y, z+1/2'
'-x, -y, -z'
'x-1/2, -y-1/2, -z'
'-x, y-1/2, -z-1/2'
'x-1/2, y, -z-1/2'

loop_
_atom_site_label
_atom_site_fract_x
_atom_site_fract_y
_atom_site_fract_z
_atom_site_U_iso_or_equiv
_atom_site_adp_type
_atom_site_calc_flag
_atom_site_refinement_flags
_atom_site_occupancy
_atom_site_disorder_group
_atom_site_type_symbol
Ni .14225(6) .39332(5) .38102(2) .0470(2) Uani d . 1 . Ni
Cl1 .28217(11) .26123(7) .36335(4) .0605(3) Uani d . 1 . Cl
Cl2 .29823(10) .47056(8) .43132(4) .0577(3) Uani d . 1 . Cl
N1 .2053(3) .4614(2) .32013(12) .0471(9) Uani d . 1 . N
N2 .0161(3) .3383(2) .33035(13) .0501(9) Uani d . 1 . N
C1 .3009(4) .5259(3) .31710(18) .0573(12) Uani d . 1 . C
H1 .3350 .5512 .3446 .069 Uiso calc R 1 . H
C2 .3506(4) .5561(3) .27465(19) .0651(14) Uani d . 1 . C
H2 .4182 .5998 .2737 .078 Uiso calc R 1 . H
C3 .2991(5) .5209(3) .23441(19) .0650(14) Uani d . 1 . C
H3 .3321 .5399 .2056 .078 Uiso calc R 1 . H
C4 .1980(4) .4573(3) .23634(17) .0584(12) Uani d . 1 . C
H4 .1599 .4343 .2091 .070 Uiso calc R 1 . H
C5 .1548(4) .4286(3) .27983(17) .0485(11) Uani d . 1 . C
C6 .0469(4) .3582(3) .28575(17) .0490(11) Uani d . 1 . C
C7 -.0171(4) .3162(3) .24814(18) .0579(12) Uani d . 1 . C
H7 .0078 .3294 .2175 .069 Uiso calc R 1 . H
C8 -.1182(4) .2547(3) .2571(2) .0669(14) Uani d . 1 . C
H8 -.1625 .2257 .2325 .080 Uiso calc R 1 . H
C9 -.1520(4) .2370(3) .30239(18) .0655(14) Uani d . 1 . C
H9 -.2209 .1968 .3091 .079 Uiso calc R 1 . H
C10 -.0836(4) .2789(3) .33783(18) .0599(13) Uani d . 1 . C
H10 -.1073 .2656 .3686 .072 Uiso calc R 1 . H
N3 .0100(3) .4972(2) .40138(12) .0476(9) Uani d . 1 . N
N4 .0490(3) .3248(2) .43582(12) .0473(9) Uani d . 1 . N
C11 -.0042(4) .5849(3) .38084(16) .0526(11) Uani d . 1 . C
H11 .0460 .6004 .3550 .063 Uiso calc R 1 . H
C12 -.0910(4) .6517(3) .39726(18) .0613(14) Uani d . 1 . C
H12 -.0989 .7116 .3827 .074 Uiso calc R 1 . H
C13 -.1652(4) .6296(3) .43496(18) .0641(14) Uani d . 1 . C
H13 -.2248 .6740 .4460 .077 Uiso calc R 1 . H
C14 -.1515(4) .5405(3) .45685(17) .0566(12) Uani d . 1 . C
H14 -.2004 .5246 .4830 .068 Uiso calc R 1 . H
C15 -.0625(4) .4757(3) .43855(15) .0459(10) Uani d . 1 . C
C16 -.0420(4) .3774(3) .45807(15) .0472(11) Uani d . 1 . C
C17 -.1105(4) .3419(3) .49582(16) .0570(12) Uani d . 1 . C
H17 -.1710 .3802 .5108 .068 Uiso calc R 1 . H
C18 -.0872(4) .2482(4) .51086(17) .0638(14) Uani d . 1 . C
H18 -.1318 .2226 .5362 .077 Uiso calc R 1 . H
C19 .0029(5) .1934(3) .48768(17) .0632(14) Uani d . 1 . C
H19 .0186 .1299 .4968 .076 Uiso calc R 1 . H
C20 .0697(4) .2334(3) .45087(16) .0557(12) Uani d . 1 . C
H20 .1313 .1962 .4358 .067 Uiso calc R 1 . H
O1 .5478(3) .3869(3) .36236(13) .0820(11) Uani d . 1 . O
H1A .4736 .3835 .3716 .123 Uiso calc R 1 . H
C21 .6168(5) .4483(5) .3914(2) .110(2) Uani d . 1 . C
H21A .5642 .5023 .4001 .165 Uiso calc R 1 . H
H21B .6912 .4711 .3751 .165 Uiso calc R 1 . H
H21C .6425 .4139 .4190 .165 Uiso calc R 1 . H

loop_
_atom_site_aniso_label
_atom_site_aniso_U_11
_atom_site_aniso_U_22
_atom_site_aniso_U_33
_atom_site_aniso_U_12
_atom_site_aniso_U_13
_atom_site_aniso_U_23
Ni .0391(4) .0358(3) .0661(5) -.0005(3) .0029(4) .0016(4)
Cl1 .0551(7) .0446(6) .0817(8) .0097(5) .0058(6) .0002(6)
Cl2 .0476(6) .0519(6) .0737(8) -.0042(6) -.0020(6) -.0024(6)
N1 .0394(19) .0383(18) .063(2) .0000(17) .0034(18) .0029(18)
N2 .041(2) .043(2) .066(3) -.0018(17) .0044(19) .0034(19)
C1 .043(2) .042(2) .087(4) -.005(2) .005(3) .006(3)
C2 .049(3) .042(2) .105(4) -.002(2) .014(3) .018(3)
C3 .062(3) .054(3) .079(4) .006(3) .010(3) .014(3)
C4 .054(3) .052(3) .070(3) .002(2) .004(3) .008(3)
C5 .040(2) .039(2) .066(3) .008(2) .003(2) .008(2)
C6 .038(2) .039(2) .070(3) .0038(19) -.002(2) .001(2)
C7 .057(3) .052(3) .065(3) .007(2) -.007(3) .003(3)
C8 .063(3) .049(3) .089(4) -.008(3) -.009(3) -.010(3)
C9 .054(3) .057(3) .085(4) -.016(3) -.007(3) -.004(3)
C10 .047(3) .059(3) .074(3) -.015(2) .003(3) .000(3)
N3 .0374(19) .0407(19) .065(2) -.0018(15) -.0017(18) -.0010(18)
N4 .040(2) .0401(19) .062(2) -.0041(16) -.0027(18) .0038(18)
C11 .044(2) .045(2) .069(3) .004(2) .000(2) .004(2)
C12 .054(3) .040(2) .090(4) .006(2) -.006(3) -.005(3)
C13 .049(3) .051(3) .092(4) .007(2) .004(3) -.013(3)
C14 .038(2) .058(3) .074(3) .001(2) .001(2) -.007(3)
C15 .034(2) .044(2) .060(3) -.005(2) .000(2) -.002(2)
C16 .037(2) .050(3) .055(3) -.005(2) .000(2) .001(2)
C17 .044(3) .058(3) .069(3) -.006(2) .006(2) .002(3)
C18 .055(3) .068(3) .068(4) -.016(3) .004(3) .009(3)
C19 .062(3) .050(3) .077(4) -.011(3) -.005(3) .015(3)
C20 .052(3) .044(2) .071(3) .001(2) -.004(3) .008(2)
O1 .057(2) .090(3) .098(3) -.018(2) .002(2) .001(2)
C21 .075(4) .148(6) .107(5) -.039(4) .001(4) -.028(5)

loop_
_atom_type_symbol
_atom_type_description
_atom_type_scat_dispersion_real
_atom_type_scat_dispersion_imag
_atom_type_scat_source
Ni Ni -3.0029 .5091 'International Tables Vol C Tables 4.2.6.8 and 6.1.1.4'
Cl Cl .3639 .7018 'International Tables Vol C Tables 4.2.6.8 and 6.1.1.4'
N N .0311 .0180 'International Tables Vol C Tables 4.2.6.8 and 6.1.1.4'
C C .0181 .0091 'International Tables Vol C Tables 4.2.6.8 and 6.1.1.4'
O O .0492 .0322 'International Tables Vol C Tables 4.2.6.8 and 6.1.1.4'
H H .0000 .0000 'International Tables Vol C Tables 4.2.6.8 and 6.1.1.4'

loop_
_geom_angle_atom_site_label_1
_geom_angle_atom_site_label_2
_geom_angle_atom_site_label_3
_geom_angle
_geom_angle_publ_flag
N4 Ni N3 78.00(14) y
N4 Ni N1 170.07(14) y
N3 Ni N1 97.58(13) y
N4 Ni N2 93.37(14) y
N3 Ni N2 91.44(13) y
N1 Ni N2 77.75(14) y
N4 Ni Cl1 95.58(10) y
N3 Ni Cl1 173.48(10) y
N1 Ni Cl1 88.60(10) y
N2 Ni Cl1 87.84(10) y
N4 Ni Cl2 94.06(10) y
N3 Ni Cl2 88.70(10) y
N1 Ni Cl2 94.73(11) y
N2 Ni Cl2 172.43(11) y
Cl1 Ni Cl2 92.87(5) y
C1 N1 C5 117.5(4) n
C1 N1 Ni 126.1(3) n
C5 N1 Ni 115.9(3) n
C6 N2 C10 117.6(4) n
C6 N2 Ni 115.3(3) n
C10 N2 Ni 126.8(3) n
N1 C1 C2 122.5(5) n
N1 C1 H1 118.7 ?
C2 C1 H1 118.7 ?
C3 C2 C1 118.9(4) n
C3 C2 H2 120.6 ?
C1 C2 H2 120.6 ?
C2 C3 C4 120.0(5) n
C2 C3 H3 120.0 ?
C4 C3 H3 120.0 ?
C3 C4 C5 118.1(5) n
C3 C4 H4 120.9 ?
C5 C4 H4 120.9 ?
N1 C5 C4 123.0(4) n
N1 C5 C6 114.7(4) n
C4 C5 C6 122.3(4) n
N2 C6 C7 122.0(4) n
N2 C6 C5 114.9(4) n
C7 C6 C5 123.1(4) n
C8 C7 C6 118.9(5) n
C8 C7 H7 120.5 ?
C6 C7 H7 120.5 ?
C9 C8 C7 118.9(5) n
C9 C8 H8 120.5 ?
C7 C8 H8 120.5 ?
C8 C9 C10 119.4(5) n
C8 C9 H9 120.3 ?
C10 C9 H9 120.3 ?
N2 C10 C9 123.1(5) n
N2 C10 H10 118.4 ?
C9 C10 H10 118.4 ?
C15 N3 C11 118.7(4) n
C15 N3 Ni 116.5(3) n
C11 N3 Ni 124.8(3) n
C20 N4 C16 117.7(4) n
C20 N4 Ni 126.3(3) n
C16 N4 Ni 115.9(3) n
N3 C11 C12 121.7(4) n
N3 C11 H11 119.2 ?
C12 C11 H11 119.2 ?
C13 C12 C11 119.6(4) n
C13 C12 H12 120.2 ?
C11 C12 H12 120.2 ?
C12 C13 C14 119.7(4) n
C12 C13 H13 120.1 ?
C14 C13 H13 120.1 ?
C13 C14 C15 118.1(4) n
C13 C14 H14 121.0 ?
C15 C14 H14 121.0 ?
N3 C15 C14 122.2(4) n
N3 C15 C16 114.8(4) n
C14 C15 C16 123.0(4) n
N4 C16 C17 122.5(4) n
N4 C16 C15 114.7(4) n
C17 C16 C15 122.9(4) n
C16 C17 C18 118.8(5) n
C16 C17 H17 120.6 ?
C18 C17 H17 120.6 ?
C19 C18 C17 119.0(5) n
C19 C18 H18 120.5 ?
C17 C18 H18 120.5 ?
C20 C19 C18 119.5(5) n
C20 C19 H19 120.3 ?
C18 C19 H19 120.3 ?
N4 C20 C19 122.5(4) n
N4 C20 H20 118.8 ?
C19 C20 H20 118.8 ?
C21 O1 H1A 109.5 ?
O1 C21 H21A 109.5 ?
O1 C21 H21B 109.5 ?
H21A C21 H21B 109.5 ?
O1 C21 H21C 109.5 ?
H21A C21 H21C 109.5 ?
H21B C21 H21C 109.5 ?

loop_
_geom_bond_atom_site_label_1
_geom_bond_atom_site_label_2
_geom_bond_site_symmetry_2
_geom_bond_distance
_geom_bond_publ_flag
Ni N4 . 2.073(3) y
Ni N3 . 2.077(3) y
Ni N1 . 2.084(3) y
Ni N2 . 2.100(4) y
Ni Cl1 . 2.3940(13) y
Ni Cl2 . 2.4213(13) y
N1 C1 . 1.342(5) n
N1 C5 . 1.344(5) n
N2 C6 . 1.342(5) n
N2 C10 . 1.344(5) n
C1 C2 . 1.384(6) n
C1 H1 . .9300 ?
C2 C3 . 1.359(6) n
C2 H2 . .9300 ?
C3 C4 . 1.376(6) n
C3 H3 . .9300 ?
C4 C5 . 1.380(6) n
C4 H4 . .9300 ?
C5 C6 . 1.500(5) n
C6 C7 . 1.392(6) n
C7 C8 . 1.380(6) n
C7 H7 . .9300 ?
C8 C9 . 1.364(6) n
C8 H8 . .9300 ?
C9 C10 . 1.368(6) n
C9 H9 . .9300 ?
C10 H10 . .9300 ?
N3 C15 . 1.338(5) n
N3 C11 . 1.356(5) n
N4 C20 . 1.351(5) n
N4 C16 . 1.357(5) n
C11 C12 . 1.377(5) n
C11 H11 . .9300 ?
C12 C13 . 1.361(6) n
C12 H12 . .9300 ?
C13 C14 . 1.389(6) n
C13 H13 . .9300 ?
C14 C15 . 1.394(5) n
C14 H14 . .9300 ?
C15 C16 . 1.484(5) n
C16 C17 . 1.384(5) n
C17 C18 . 1.387(6) n
C17 H17 . .9300 ?
C18 C19 . 1.378(6) n
C18 H18 . .9300 ?
C19 C20 . 1.378(6) n
C19 H19 . .9300 ?
C20 H20 . .9300 ?
O1 C21 . 1.388(5) n
O1 H1A . .8200 ?
C21 H21A . .9600 ?
C21 H21B . .9600 ?
C21 H21C . .9600 ?

loop_
_geom_hbond_atom_site_label_D
_geom_hbond_atom_site_label_H
_geom_hbond_atom_site_label_A
_geom_hbond_site_symmetry_A
_geom_hbond_distance_DH
_geom_hbond_distance_HA
_geom_hbond_distance_DA
_geom_hbond_angle_DHA
_geom_hbond_publ_flag
O1 H1A Cl1 1_555 .82 2.63 3.276(3) 136.6 y
O1 H1A Cl2 1_555 .82 2.78 3.467(3) 142.8 y

loop_
_geom_torsion_atom_site_label_1
_geom_torsion_atom_site_label_2
_geom_torsion_atom_site_label_3
_geom_torsion_atom_site_label_4
_geom_torsion
_geom_torsion_publ_flag
N3 Ni N1 C1 88.3(3) n
N2 Ni N1 C1 178.2(3) n
Cl1 Ni N1 C1 -93.8(3) n
Cl2 Ni N1 C1 -1.0(3) n
N3 Ni N1 C5 -99.9(3) n
N2 Ni N1 C5 -10.1(3) n
Cl1 Ni N1 C5 78.0(3) n
Cl2 Ni N1 C5 170.7(3) n
N4 Ni N2 C6 -174.3(3) n
N3 Ni N2 C6 107.6(3) n
N1 Ni N2 C6 10.2(3) n
Cl1 Ni N2 C6 -78.9(3) n
N4 Ni N2 C10 -.9(4) n
N3 Ni N2 C10 -79.0(4) n
N1 Ni N2 C10 -176.4(4) n
Cl1 Ni N2 C10 94.5(3) n
C5 N1 C1 C2 -2.3(6) n
Ni N1 C1 C2 169.3(3) n
N1 C1 C2 C3 1.5(7) n
C1 C2 C3 C4 .8(7) n
C2 C3 C4 C5 -2.2(7) n
C1 N1 C5 C4 .8(6) n
Ni N1 C5 C4 -171.6(3) n
C1 N1 C5 C6 -178.9(3) n
Ni N1 C5 C6 8.6(4) n
C3 C4 C5 N1 1.4(6) n
C3 C4 C5 C6 -178.9(4) n
C10 N2 C6 C7 -2.8(6) n
Ni N2 C6 C7 171.3(3) n
C10 N2 C6 C5 177.2(3) n
Ni N2 C6 C5 -8.8(4) n
N1 C5 C6 N2 .2(5) n
C4 C5 C6 N2 -179.6(4) n
N1 C5 C6 C7 -179.8(4) n
C4 C5 C6 C7 .4(6) n
N2 C6 C7 C8 2.1(6) n
C5 C6 C7 C8 -177.8(4) n
C6 C7 C8 C9 .0(7) n
C7 C8 C9 C10 -1.3(7) n
C6 N2 C10 C9 1.4(6) n
Ni N2 C10 C9 -171.9(3) n
C8 C9 C10 N2 .6(7) n
N4 Ni N3 C15 3.2(3) n
N1 Ni N3 C15 174.2(3) n
N2 Ni N3 C15 96.3(3) n
Cl2 Ni N3 C15 -91.2(3) n
N4 Ni N3 C11 -179.2(4) n
N1 Ni N3 C11 -8.2(4) n
N2 Ni N3 C11 -86.1(3) n
Cl2 Ni N3 C11 86.4(3) n
N3 Ni N4 C20 176.9(4) n
N2 Ni N4 C20 86.1(4) n
Cl2 Ni N4 C20 -95.3(3) n
N3 Ni N4 C16 -2.5(3) n
N2 Ni N4 C16 -93.2(3) n
Cl1 Ni N4 C16 178.6(3) n
Cl2 Ni N4 C16 85.3(3) n
C15 N3 C11 C12 -.1(6) n
Ni N3 C11 C12 -177.7(3) n
N3 C11 C12 C13 -.2(7) n
C11 C12 C13 C14 .8(7) n
C12 C13 C14 C15 -1.1(7) n
C11 N3 C15 C14 -.2(6) n
Ni N3 C15 C14 177.6(3) n
C11 N3 C15 C16 178.9(3) n
Ni N3 C15 C16 -3.3(5) n
C13 C14 C15 N3 .8(6) n
C13 C14 C15 C16 -178.2(4) n
C20 N4 C16 C17 1.8(6) n
Ni N4 C16 C17 -178.8(3) n
C20 N4 C16 C15 -177.9(4) n
Ni N4 C16 C15 1.5(4) n
N3 C15 C16 N4 1.2(5) n
C14 C15 C16 N4 -179.7(4) n
N3 C15 C16 C17 -178.5(4) n
C14 C15 C16 C17 .6(7) n
N4 C16 C17 C18 -1.5(7) n
C15 C16 C17 C18 178.2(4) n
C16 C17 C18 C19 -.2(7) n
C17 C18 C19 C20 1.4(7) n
C16 N4 C20 C19 -.5(6) n
Ni N4 C20 C19 -179.9(3) n
C18 C19 C20 N4 -1.1(7) n
